data_7236144
loop_
_publ_author_name
'Liu, Qiangqiang'
'Jin, Bo'
'Peng, Rufang'
'Guo, Zhicheng'
'Zhao, Jun'
'Zhang, Qingchun'
'Shang, Yu'

_publ_section_title
;
 Synthesis, characterization and properties of nitrogen-rich compounds
 based on cyanuric acid: a promising design in the development of new
 energetic materials
;
_journal_issue 13
_journal_name_full 'Journal of Materials Chemistry A'
_journal_page_first 4971
_journal_paper_doi 10.1039/C5TA10688E
_journal_volume 4
_journal_year 2016
_chemical_formula_sum 'C3 H7 N5 O3'
_chemical_formula_weight 161.14
_space_group_crystal_system monoclinic
_space_group_IT_number 14
_space_group_name_Hall '-P 2yn'
_space_group_name_H-M_alt 'P 1 21/n 1'
_atom_sites_solution_hydrogens difmap
_audit_creation_method SHELXL-2014/7
_audit_update_record
;
2015-11-06 deposited with the CCDC.
2016-03-01 downloaded from the CCDC.
;
_cell_angle_alpha 90
_cell_angle_beta 101.349(3)
_cell_angle_gamma 90
_cell_formula_units_Z 4
_cell_length_a 9.4591(15)
_cell_length_b 6.7214(10)
_cell_length_c 9.6711(15)
_cell_measurement_reflns_used 1974
_cell_measurement_temperature 113(2)
_cell_measurement_theta_max 27.5
_cell_measurement_theta_min 3.7
_cell_volume 602.85(16)
_computing_cell_refinement
; 
Rigaku CrystalClear-SM Expert 2.1 b42 
;
_computing_data_collection
; 
Rigaku CrystalClear-SM Expert 2.1 b42 
;
_computing_data_reduction
; 
Rigaku CrystalClear-SM Expert 2.1 b42 
;
_computing_structure_refinement 'SHELXL-2014/7 (Sheldrick, 2014)'
_computing_structure_solution 'SHELXS2014 (Sheldrick, 2008)'
_diffrn_ambient_temperature 113(2)
_diffrn_detector_area_resol_mean 5.8140
_diffrn_measured_fraction_theta_full 0.999
_diffrn_measured_fraction_theta_max 0.997
_diffrn_measurement_device_type 'Rigaku XtaLAB P200'
_diffrn_measurement_method 'profile data from \w-scans'
_diffrn_radiation_type MoK\a
_diffrn_radiation_wavelength 0.71073
_diffrn_reflns_av_R_equivalents 0.0228
_diffrn_reflns_av_unetI/netI 0.0152
_diffrn_reflns_Laue_measured_fraction_full 0.999
_diffrn_reflns_Laue_measured_fraction_max 0.997
_diffrn_reflns_limit_h_max 12
_diffrn_reflns_limit_h_min -12
_diffrn_reflns_limit_k_max 8
_diffrn_reflns_limit_k_min -8
_diffrn_reflns_limit_l_max 12
_diffrn_reflns_limit_l_min -11
_diffrn_reflns_number 5845
_diffrn_reflns_point_group_measured_fraction_full 0.999
_diffrn_reflns_point_group_measured_fraction_max 0.997
_diffrn_reflns_theta_full 25.242
_diffrn_reflns_theta_max 27.506
_diffrn_reflns_theta_min 3.361
_diffrn_source 'Rotating Anode'
_exptl_absorpt_coefficient_mu 0.156
_exptl_absorpt_correction_T_max 0.973
_exptl_absorpt_correction_T_min 0.900
_exptl_absorpt_correction_type multi-scan
_exptl_absorpt_process_details 'REQAB (Rigaku, 1998)'
_exptl_crystal_colour Colorless
_exptl_crystal_density_diffrn 1.775
_exptl_crystal_density_method 'not measured'
_exptl_crystal_description Prism
_exptl_crystal_F_000 336
_exptl_crystal_size_max 0.240
_exptl_crystal_size_mid 0.220
_exptl_crystal_size_min 0.180
_refine_diff_density_max 0.294
_refine_diff_density_min -0.203
_refine_diff_density_rms 0.048
_refine_ls_extinction_coef 0.015(3)
_refine_ls_extinction_expression Fc^*^=kFc[1+0.001xFc^2^\l^3^/sin(2\q)]^-1/4^
_refine_ls_extinction_method 'SHELXL-2014/7 (Sheldrick 2014'
_refine_ls_goodness_of_fit_ref 1.056
_refine_ls_hydrogen_treatment refall
_refine_ls_matrix_type full
_refine_ls_number_parameters 129
_refine_ls_number_reflns 1380
_refine_ls_number_restraints 0
_refine_ls_restrained_S_all 1.056
_refine_ls_R_factor_all 0.0269
_refine_ls_R_factor_gt 0.0254
_refine_ls_shift/su_max 0.000
_refine_ls_shift/su_mean 0.000
_refine_ls_structure_factor_coef Fsqd
_refine_ls_weighting_details 'w=1/[\s^2^(Fo^2^)+(0.0493P)^2^+0.1245P] where P=(Fo^2^+2Fc^2^)/3'
_refine_ls_weighting_scheme calc
_refine_ls_wR_factor_gt 0.0782
_refine_ls_wR_factor_ref 0.0792
_reflns_Friedel_coverage 0.000
_reflns_number_gt 1280
_reflns_number_total 1380
_reflns_threshold_expression 'I > 2\s(I)'
_cod_data_source_file c5ta10688e2.cif
_cod_data_source_block shelx
_cod_depositor_comments
;
The following automatic conversions were performed:

data item '_exptl_absorpt_correction_type' value 'Multi-scan' was
changed to 'multi-scan' in accordance with the
/home/saulius/struct/COD-crude-data/automatic-downloads/DataCite-retrospective/RSC/depositions/lib/dictionaries/cif_core.dic
dictionary named 'cif_core.dic' version 2.4.2 last updated on
2011-04-26.

Automatic conversion script
Id: cif_fix_values 6909 2019-04-08 15:41:33Z antanas 
;
_cod_original_sg_symbol_H-M 'P 21/n'
_cod_database_code 7236144
_shelx_shelxl_version_number 2014/7
_shelx_space_group_comment
; 
The symmetry employed for this shelxl refinement is uniquely defined 
by the following loop, which should always be used as a source of 
symmetry information in preference to the above space-group names. 
They are only intended as comments. 
;
_shelx_estimated_absorpt_t_min 0.964
_shelx_estimated_absorpt_t_max 0.973

loop_
_space_group_symop_operation_xyz
'x, y, z'
'-x+1/2, y+1/2, -z+1/2'
'-x, -y, -z'
'x-1/2, -y-1/2, z-1/2'

loop_
_atom_site_label
_atom_site_type_symbol
_atom_site_fract_x
_atom_site_fract_y
_atom_site_fract_z
_atom_site_U_iso_or_equiv
_atom_site_adp_type
_atom_site_occupancy
_atom_site_site_symmetry_order
_atom_site_calc_flag
O1 O 0.34781(7) 0.72966(10) 0.38462(6) 0.01405(18) Uani 1 1 d
O2 O 0.55050(7) 0.16128(10) 0.26101(7) 0.01494(18) Uani 1 1 d
O3 O 0.18306(7) 0.13129(9) 0.49963(7) 0.01252(18) Uani 1 1 d
N1 N 0.25681(8) 0.43730(11) 0.44557(7) 0.01060(19) Uani 1 1 d
N2 N 0.44873(8) 0.44772(11) 0.32119(7) 0.01057(18) Uani 1 1 d
N3 N 0.37153(8) 0.14488(11) 0.38783(7) 0.00985(19) Uani 1 1 d
C1 C 0.34906(9) 0.54537(13) 0.38522(8) 0.0099(2) Uani 1 1 d
C2 C 0.46289(9) 0.24557(13) 0.31967(9) 0.0102(2) Uani 1 1 d
C3 C 0.26625(9) 0.23781(13) 0.44637(8) 0.0093(2) Uani 1 1 d
N4 N 0.60575(8) 0.75281(11) 0.05360(8) 0.01159(19) Uani 1 1 d
N5 N 0.63028(8) 0.74162(12) 0.20695(8) 0.01262(19) Uani 1 1 d
H4A H 0.5099(16) 0.7426(19) 0.0196(13) 0.020(3) Uiso 1 1 d
H4B H 0.6491(14) 0.646(2) 0.0220(14) 0.021(3) Uiso 1 1 d
H5A H 0.6010(14) 0.856(2) 0.2330(13) 0.019(3) Uiso 1 1 d
H3 H 0.3732(12) 0.014(2) 0.3870(12) 0.021(3) Uiso 1 1 d
H5B H 0.7252(15) 0.7399(19) 0.2357(14) 0.020(3) Uiso 1 1 d
H4C H 0.6431(14) 0.868(2) 0.0217(14) 0.023(3) Uiso 1 1 d
H2 H 0.5099(14) 0.528(2) 0.2820(13) 0.029(3) Uiso 1 1 d

loop_
_atom_site_aniso_label
_atom_site_aniso_U_11
_atom_site_aniso_U_22
_atom_site_aniso_U_33
_atom_site_aniso_U_23
_atom_site_aniso_U_13
_atom_site_aniso_U_12
O1 0.0183(3) 0.0066(3) 0.0173(3) -0.0001(2) 0.0035(3) 0.0001(2)
O2 0.0143(3) 0.0124(4) 0.0207(3) -0.0019(2) 0.0096(3) 0.0004(2)
O3 0.0125(3) 0.0097(3) 0.0168(3) 0.0013(2) 0.0065(2) -0.0011(2)
N1 0.0116(3) 0.0081(4) 0.0126(3) -0.0006(3) 0.0036(3) 0.0008(3)
N2 0.0113(3) 0.0082(4) 0.0132(3) 0.0008(3) 0.0049(3) -0.0012(3)
N3 0.0106(4) 0.0057(4) 0.0140(4) 0.0004(2) 0.0043(3) 0.0001(2)
C1 0.0104(4) 0.0090(4) 0.0094(4) -0.0001(3) -0.0002(3) -0.0001(3)
C2 0.0097(4) 0.0100(4) 0.0106(4) -0.0005(3) 0.0014(3) 0.0000(3)
C3 0.0084(4) 0.0106(4) 0.0085(4) -0.0002(3) 0.0009(3) 0.0001(3)
N4 0.0125(4) 0.0092(4) 0.0144(4) 0.0002(3) 0.0059(3) 0.0002(3)
N5 0.0138(4) 0.0119(4) 0.0132(4) -0.0002(3) 0.0050(3) 0.0008(3)

loop_
_atom_type_symbol
_atom_type_description
_atom_type_scat_dispersion_real
_atom_type_scat_dispersion_imag
_atom_type_scat_source
C C 0.0033 0.0016 'International Tables Vol C Tables 4.2.6.8 and 6.1.1.4'
H H 0.0000 0.0000 'International Tables Vol C Tables 4.2.6.8 and 6.1.1.4'
N N 0.0061 0.0033 'International Tables Vol C Tables 4.2.6.8 and 6.1.1.4'
O O 0.0106 0.0060 'International Tables Vol C Tables 4.2.6.8 and 6.1.1.4'

loop_
_geom_angle_atom_site_label_1
_geom_angle_atom_site_label_2
_geom_angle_atom_site_label_3
_geom_angle
C3 N1 C1 119.37(7)
C2 N2 C1 123.44(7)
C2 N2 H2 120.2(9)
C1 N2 H2 116.3(9)
C2 N3 C3 123.19(8)
C2 N3 H3 118.5(7)
C3 N3 H3 118.0(7)
O1 C1 N1 122.18(8)
O1 C1 N2 118.46(8)
N1 C1 N2 119.35(8)
O2 C2 N3 122.82(8)
O2 C2 N2 122.64(8)
N3 C2 N2 114.53(7)
O3 C3 N1 121.90(8)
O3 C3 N3 118.16(8)
N1 C3 N3 119.94(7)
N5 N4 H4A 108.3(8)
N5 N4 H4B 108.0(8)
H4A N4 H4B 107.7(11)
N5 N4 H4C 112.7(8)
H4A N4 H4C 111.2(11)
H4B N4 H4C 108.9(12)
N4 N5 H5A 104.7(8)
N4 N5 H5B 105.6(9)
H5A N5 H5B 106.4(12)

loop_
_geom_bond_atom_site_label_1
_geom_bond_atom_site_label_2
_geom_bond_distance
O1 C1 1.2388(12)
O2 C2 1.2306(11)
O3 C3 1.2477(11)
N1 C3 1.3437(12)
N1 C1 1.3528(11)
N2 C2 1.3657(12)
N2 C1 1.3903(11)
N2 H2 0.924(14)
N3 C2 1.3651(11)
N3 C3 1.3872(11)
N3 H3 0.882(16)
N4 N5 1.4573(11)
N4 H4A 0.904(14)
N4 H4B 0.910(14)
N4 H4C 0.931(14)
N5 H5A 0.870(14)
N5 H5B 0.886(13)

loop_
_geom_hbond_atom_site_label_D
_geom_hbond_atom_site_label_H
_geom_hbond_atom_site_label_A
_geom_hbond_distance_DH
_geom_hbond_distance_HA
_geom_hbond_distance_DA
_geom_hbond_angle_DHA
_geom_hbond_site_symmetry_A
N2 H2 N5 0.924(14) 2.053(15) 2.9696(11) 171.1(13) .
N4 H4C N1 0.931(14) 1.928(14) 2.8389(11) 165.6(12) 4_675
N5 H5B O2 0.886(13) 2.181(14) 3.0228(11) 158.5(12) 2_655
N3 H3 O1 0.882(16) 1.924(16) 2.7996(11) 171.9(11) 1_545
N5 H5A O2 0.870(14) 2.137(14) 2.9924(11) 167.4(12) 1_565
N4 H4B O3 0.910(14) 1.910(14) 2.7609(11) 155.0(12) 4_665
N4 H4A O3 0.904(14) 1.948(14) 2.8003(11) 156.6(12) 2

loop_
_geom_torsion_atom_site_label_1
_geom_torsion_atom_site_label_2
_geom_torsion_atom_site_label_3
_geom_torsion_atom_site_label_4
_geom_torsion
C3 N1 C1 O1 -178.08(7)
C3 N1 C1 N2 2.08(11)
C2 N2 C1 O1 177.76(7)
C2 N2 C1 N1 -2.40(11)
C3 N3 C2 O2 -175.73(8)
C3 N3 C2 N2 3.95(11)
C1 N2 C2 O2 179.09(7)
C1 N2 C2 N3 -0.60(11)
C1 N1 C3 O3 -179.41(7)
C1 N1 C3 N3 1.11(11)
C2 N3 C3 O3 176.13(7)
C2 N3 C3 N1 -4.38(11)
